data_4062018
_journal_name_full Organometallics
_journal_year 2003
_chemical_formula_sum 'C20 H29 N2 O2 S8 Sb'
_chemical_formula_weight 707.68
_space_group_IT_number 19
_symmetry_cell_setting orthorhombic
_symmetry_space_group_name_Hall 'P 2ac 2ab'
_symmetry_space_group_name_H-M 'P 21 21 21'
_cell_angle_alpha 90.00
_cell_angle_beta 90.00
_cell_angle_gamma 90.00
_cell_formula_units_Z 4
_cell_length_a 12.606(3)
_cell_length_b 14.742(3)
_cell_length_c 16.379(3)
_cell_measurement_temperature 250(2)
_cell_volume 3044.0(10)
_diffrn_ambient_temperature 250(2)
_exptl_crystal_density_diffrn 1.544
_cod_database_code 4062018

loop_
_symmetry_equiv_pos_as_xyz
'x, y, z'
'-x+1/2, -y, z+1/2'
'-x, y+1/2, -z+1/2'
'x+1/2, -y+1/2, -z'

loop_
_atom_site_label
_atom_site_type_symbol
_atom_site_fract_x
_atom_site_fract_y
_atom_site_fract_z
_atom_site_U_iso_or_equiv
_atom_site_adp_type
_atom_site_occupancy
_atom_site_symmetry_multiplicity
_atom_site_calc_flag
_atom_site_refinement_flags
_atom_site_disorder_assembly
_atom_site_disorder_group
Sb1 Sb 0.24403(3) 0.364757(17) 0.857092(14) 0.04174(7) Uani 1 1 d . . .
S1 S 0.35399(11) 0.20146(9) 0.79922(8) 0.0610(4) Uani 1 1 d . . .
S2 S 0.09363(10) 0.28353(9) 0.77966(7) 0.0517(3) Uani 1 1 d . . .
S3 S 0.32320(10) 0.13825(10) 0.62913(7) 0.0597(3) Uani 1 1 d . . .
S4 S 0.10779(11) 0.20762(10) 0.61276(7) 0.0593(3) Uani 1 1 d . . .
S5 S 0.35550(14) 0.48398(10) 0.96598(9) 0.0772(5) Uani 1 1 d . . .
S6 S 0.10772(10) 0.49082(8) 0.88395(7) 0.0521(3) Uani 1 1 d . . .
S7 S 0.38308(11) 0.66850(9) 0.89390(8) 0.0653(4) Uani 1 1 d . . .
S8 S 0.17186(11) 0.67494(8) 0.82281(8) 0.0557(3) Uani 1 1 d . . .
O1 O 0.2054(3) 0.1179(3) 0.4966(2) 0.0970(15) Uani 1 1 d . . .
O2 O 0.3096(3) 0.8088(2) 0.8124(2) 0.0701(10) Uani 1 1 d . . .
N1 N 0.0611(3) 0.5227(2) 0.1503(2) 0.0497(9) Uani 1 1 d . . .
N2 N 0.5841(3) 0.5032(2) 0.1441(2) 0.0493(8) Uani 1 1 d . . .
C1 C 0.2716(4) 0.1961(3) 0.7150(2) 0.0433(11) Uani 1 1 d . . .
C2 C 0.1723(4) 0.2274(3) 0.7068(2) 0.0431(11) Uani 1 1 d . . .
C3 C 0.2117(4) 0.1482(4) 0.5659(3) 0.0663(15) Uani 1 1 d . . .
C4 C 0.3022(4) 0.5730(3) 0.9101(3) 0.0501(13) Uani 1 1 d . . .
C5 C 0.2044(4) 0.5768(3) 0.8777(2) 0.0439(12) Uani 1 1 d . . .
C6 C 0.2917(4) 0.7327(3) 0.8384(3) 0.0551(13) Uani 1 1 d . . .
C7 C 0.2107(4) 0.2897(3) 0.9682(2) 0.0492(13) Uani 1 1 d . . .
C8 C 0.1105(4) 0.2711(3) 0.9946(3) 0.0539(12) Uani 1 1 d . . .
H8 H 0.0524 0.2903 0.9642 0.065 Uiso 1 1 calc R . .
C9 C 0.0952(5) 0.2235(4) 1.0669(3) 0.0738(17) Uani 1 1 d . . .
H9 H 0.0266 0.2120 1.0850 0.089 Uiso 1 1 calc R . .
C10 C 0.1786(6) 0.1938(5) 1.1110(3) 0.087(2) Uani 1 1 d . . .
H10 H 0.1675 0.1606 1.1585 0.105 Uiso 1 1 calc R . .
C11 C 0.2787(6) 0.2127(5) 1.0857(4) 0.109(3) Uani 1 1 d . . .
H11 H 0.3364 0.1928 1.1162 0.131 Uiso 1 1 calc R . .
C12 C 0.2949(5) 0.2611(4) 1.0149(3) 0.085(2) Uani 1 1 d . . .
H12 H 0.3637 0.2747 0.9985 0.102 Uiso 1 1 calc R . .
C13 C 0.0070(5) 0.5387(4) 0.2307(3) 0.0718(16) Uani 1 1 d . . .
H13A H 0.0594 0.5497 0.2720 0.108 Uiso 1 1 calc R . .
H13B H -0.0340 0.4862 0.2451 0.108 Uiso 1 1 calc R . .
H13C H -0.0389 0.5904 0.2263 0.108 Uiso 1 1 calc R . .
C14 C -0.0206(5) 0.4957(5) 0.0899(3) 0.087(2) Uani 1 1 d . . .
H14A H -0.0704 0.5443 0.0830 0.131 Uiso 1 1 calc R . .
H14B H -0.0570 0.4426 0.1091 0.131 Uiso 1 1 calc R . .
H14C H 0.0129 0.4827 0.0386 0.131 Uiso 1 1 calc R . .
C15 C 0.1160(6) 0.6050(4) 0.1239(4) 0.102(2) Uani 1 1 d . . .
H15A H 0.1511 0.5938 0.0728 0.153 Uiso 1 1 calc R . .
H15B H 0.1676 0.6220 0.1642 0.153 Uiso 1 1 calc R . .
H15C H 0.0655 0.6532 0.1172 0.153 Uiso 1 1 calc R . .
C16 C 0.1372(5) 0.4481(4) 0.1612(4) 0.094(2) Uani 1 1 d . . .
H16A H 0.1678 0.4326 0.1094 0.140 Uiso 1 1 calc R . .
H16B H 0.1012 0.3962 0.1833 0.140 Uiso 1 1 calc R . .
H16C H 0.1922 0.4668 0.1981 0.140 Uiso 1 1 calc R . .
C17 C 0.5577(4) 0.5936(3) 0.1098(3) 0.0597(13) Uani 1 1 d . . .
H17A H 0.5114 0.5862 0.0637 0.090 Uiso 1 1 calc R . .
H17B H 0.6216 0.6234 0.0928 0.090 Uiso 1 1 calc R . .
H17C H 0.5228 0.6295 0.1507 0.090 Uiso 1 1 calc R . .
C18 C 0.4857(5) 0.4541(4) 0.1659(3) 0.0782(18) Uani 1 1 d . . .
H18A H 0.4452 0.4898 0.2038 0.117 Uiso 1 1 calc R . .
H18B H 0.5036 0.3970 0.1905 0.117 Uiso 1 1 calc R . .
H18C H 0.4444 0.4437 0.1175 0.117 Uiso 1 1 calc R . .
C19 C 0.6413(6) 0.4503(4) 0.0812(4) 0.094(2) Uani 1 1 d . . .
H19A H 0.5929 0.4333 0.0386 0.141 Uiso 1 1 calc R . .
H19B H 0.6708 0.3967 0.1056 0.141 Uiso 1 1 calc R . .
H19C H 0.6974 0.4866 0.0587 0.141 Uiso 1 1 calc R . .
C20 C 0.6486(6) 0.5160(4) 0.2198(4) 0.091(2) Uani 1 1 d . . .
H20A H 0.7146 0.5447 0.2061 0.136 Uiso 1 1 calc R . .
H20B H 0.6624 0.4580 0.2442 0.136 Uiso 1 1 calc R . .
H20C H 0.6103 0.5534 0.2576 0.136 Uiso 1 1 calc R . .

loop_
_atom_site_aniso_label
_atom_site_aniso_U_11
_atom_site_aniso_U_22
_atom_site_aniso_U_33
_atom_site_aniso_U_23
_atom_site_aniso_U_13
_atom_site_aniso_U_12
Sb1 0.04452(16) 0.04240(12) 0.03829(11) 0.00392(13) 0.00300(16) -0.00225(17)
S1 0.0576(9) 0.0643(8) 0.0612(7) -0.0084(6) -0.0183(6) 0.0174(7)
S2 0.0485(8) 0.0605(8) 0.0460(6) -0.0118(5) -0.0044(5) 0.0114(6)
S3 0.0455(7) 0.0719(7) 0.0619(7) -0.0167(7) 0.0041(5) 0.0069(7)
S4 0.0510(8) 0.0793(9) 0.0477(6) -0.0193(6) -0.0085(6) 0.0144(7)
S5 0.0822(12) 0.0584(8) 0.0910(10) 0.0099(7) -0.0457(9) -0.0084(7)
S6 0.0440(7) 0.0491(7) 0.0631(7) -0.0016(5) 0.0021(5) -0.0026(6)
S7 0.0565(9) 0.0542(8) 0.0853(9) -0.0001(6) -0.0131(7) -0.0106(6)
S8 0.0531(9) 0.0467(7) 0.0672(7) 0.0022(6) -0.0043(6) 0.0045(6)
O1 0.086(3) 0.141(4) 0.064(2) -0.054(2) -0.0037(18) 0.022(3)
O2 0.083(3) 0.051(2) 0.076(2) 0.0065(17) 0.0046(19) -0.0103(18)
N1 0.049(2) 0.049(2) 0.052(2) 0.0023(19) -0.0039(19) -0.0029(17)
N2 0.050(2) 0.0392(19) 0.059(2) 0.005(2) 0.002(2) 0.0000(16)
C1 0.047(3) 0.036(2) 0.047(2) 0.0026(17) 0.005(2) -0.001(2)
C2 0.048(3) 0.039(2) 0.042(2) -0.0005(19) -0.005(2) -0.003(2)
C3 0.057(4) 0.081(4) 0.061(3) -0.017(3) 0.002(2) 0.008(3)
C4 0.059(3) 0.041(3) 0.050(3) -0.005(2) -0.010(2) -0.009(2)
C5 0.053(3) 0.034(2) 0.044(3) -0.0077(19) 0.001(2) -0.0019(19)
C6 0.069(4) 0.045(3) 0.051(3) -0.006(2) 0.009(2) -0.001(2)
C7 0.073(4) 0.042(2) 0.033(2) 0.0091(19) 0.009(2) -0.005(2)
C8 0.057(3) 0.065(3) 0.040(2) 0.012(2) 0.013(2) -0.010(3)
C9 0.089(5) 0.075(4) 0.057(3) 0.001(3) 0.021(3) -0.017(3)
C10 0.111(6) 0.102(5) 0.049(3) 0.027(3) 0.001(3) -0.009(4)
C11 0.097(6) 0.156(7) 0.075(4) 0.065(4) -0.018(4) 0.000(5)
C12 0.063(4) 0.122(5) 0.070(3) 0.061(4) -0.012(3) 0.008(3)
C13 0.063(4) 0.091(4) 0.061(3) -0.019(3) 0.003(3) -0.004(3)
C14 0.084(5) 0.115(5) 0.063(4) 0.015(4) -0.017(3) -0.030(4)
C15 0.126(6) 0.077(4) 0.104(5) 0.008(3) 0.010(4) -0.037(4)
C16 0.087(5) 0.091(4) 0.103(5) -0.006(4) 0.005(4) 0.033(4)
C17 0.075(4) 0.042(3) 0.063(3) 0.002(2) -0.008(3) 0.009(2)
C18 0.067(4) 0.099(5) 0.069(4) 0.013(3) 0.002(3) -0.025(3)
C19 0.109(6) 0.057(4) 0.116(5) -0.010(3) 0.046(4) 0.018(4)
C20 0.090(5) 0.081(4) 0.102(4) 0.019(4) -0.053(4) -0.009(4)

loop_
_geom_bond_atom_site_label_1
_geom_bond_atom_site_label_2
_geom_bond_distance
_geom_bond_site_symmetry_2
_geom_bond_publ_flag
Sb1 C7 2.171(4) . ?
Sb1 S6 2.5690(13) . ?
Sb1 S2 2.5763(13) . ?
Sb1 S5 2.8713(14) . ?
Sb1 S1 2.9352(14) . ?
S1 C1 1.728(5) . ?
S2 C2 1.758(5) . ?
S3 C3 1.752(5) . ?
S3 C1 1.769(4) . ?
S4 C3 1.753(5) . ?
S4 C2 1.765(4) . ?
S5 C4 1.736(5) . ?
S6 C5 1.761(5) . ?
S7 C6 1.747(5) . ?
S7 C4 1.758(5) . ?
S8 C5 1.752(4) . ?
S8 C6 1.753(5) . ?
O1 C3 1.222(5) . ?
O2 C6 1.220(5) . ?
N1 C15 1.463(6) . ?
N1 C16 1.470(6) . ?
N1 C14 1.482(6) . ?
N1 C13 1.501(6) . ?
N2 C18 1.480(6) . ?
N2 C19 1.480(6) . ?
N2 C17 1.484(5) . ?
N2 C20 1.494(6) . ?
C1 C2 1.342(6) . ?
C4 C5 1.344(6) . ?
C7 C8 1.362(6) . ?
C7 C12 1.375(7) . ?
C8 C9 1.390(6) . ?
C9 C10 1.348(9) . ?
C10 C11 1.357(9) . ?
C11 C12 1.377(7) . ?
